data_7717061
loop_
_publ_author_name
'Wong, Wai-Yeung'
'Xie, Zheng'
'Wang, Qiwei'
'Jiang, Lu'
'Li, Junlong'
'Zhang, Baohua'
'Yi, Xiuyu'
'Xie, Zhiyuan'
'Zhao, Jianzhang'

_publ_section_title
;
 Platinum(II) bis(arylacetylide) complexes bearing diarylamino-substituted
 bipyridine ligands for solution-processable phosphorescent OLED
 applications.
;
_journal_issue 39
_journal_name_full 'Dalton transactions (Cambridge, England : 2003)'
_journal_page_first 16322
_journal_page_last 16334
_journal_paper_doi 10.1039/d4dt01799d
_journal_volume 53
_journal_year 2024
_chemical_formula_moiety 'C56 H42 F6 N4 O4 Pt'
_chemical_formula_sum 'C56 H42 F6 N4 O4 Pt'
_chemical_formula_weight 1144.02
_space_group_crystal_system triclinic
_space_group_IT_number 2
_space_group_name_Hall '-P 1'
_space_group_name_H-M_alt 'P -1'
_atom_sites_solution_hydrogens geom
_audit_creation_method SHELXL-2018/3
_audit_update_record
;
2024-08-09 deposited with the CCDC.	2024-09-16 downloaded from the CCDC.
;
_cell_angle_alpha 101.546(4)
_cell_angle_beta 105.572(5)
_cell_angle_gamma 104.303(4)
_cell_formula_units_Z 2
_cell_length_a 11.270(3)
_cell_length_b 13.603(3)
_cell_length_c 18.951(5)
_cell_measurement_reflns_used 11998
_cell_measurement_temperature 173(2)
_cell_measurement_theta_max 25.00
_cell_measurement_theta_min 2.70
_cell_volume 2599.1(11)
_computing_cell_refinement 'APEX2 v2010.1-2 (Bruker, 2010)'
_computing_data_collection 'APEX2 v2010.1-2 (Bruker, 2010)'
_computing_data_reduction 'APEX2 v2010.1-2 (Bruker, 2010)'
_computing_molecular_graphics 'SHELXTL Ver.6.10'
_computing_publication_material 'SHELXTL Ver.6.10'
_computing_structure_refinement 'SHELXL-2018/3 (Sheldrick, 2018)'
_computing_structure_solution 'SHELXL-2018/3 (Sheldrick, 2018)'
_diffrn_ambient_temperature 173(2)
_diffrn_measured_fraction_theta_full 0.931
_diffrn_measured_fraction_theta_max 0.931
_diffrn_measurement_device_type 'Smart CCD'
_diffrn_measurement_method '\w and \f scans'
_diffrn_radiation_type MoK\a
_diffrn_radiation_wavelength 0.71073
_diffrn_reflns_av_R_equivalents 0.0492
_diffrn_reflns_av_unetI/netI 0.1070
_diffrn_reflns_Laue_measured_fraction_full 0.931
_diffrn_reflns_Laue_measured_fraction_max 0.931
_diffrn_reflns_limit_h_max 13
_diffrn_reflns_limit_h_min -13
_diffrn_reflns_limit_k_max 13
_diffrn_reflns_limit_k_min -16
_diffrn_reflns_limit_l_max 22
_diffrn_reflns_limit_l_min -15
_diffrn_reflns_number 11998
_diffrn_reflns_point_group_measured_fraction_full 0.931
_diffrn_reflns_point_group_measured_fraction_max 0.931
_diffrn_reflns_theta_full 24.995
_diffrn_reflns_theta_max 24.995
_diffrn_reflns_theta_min 2.700
_exptl_absorpt_coefficient_mu 2.769
_exptl_absorpt_correction_T_max 0.660
_exptl_absorpt_correction_T_min 0.440
_exptl_absorpt_correction_type multi-scan
_exptl_absorpt_process_details SADABS
_exptl_crystal_colour yellow
_exptl_crystal_density_diffrn 1.462
_exptl_crystal_description plate
_exptl_crystal_F_000 1140
_exptl_crystal_size_max 0.32
_exptl_crystal_size_mid 0.25
_exptl_crystal_size_min 0.15
_refine_diff_density_max 3.199
_refine_diff_density_min -2.397
_refine_diff_density_rms 0.182
_refine_ls_extinction_method none
_refine_ls_goodness_of_fit_ref 0.980
_refine_ls_hydrogen_treatment constr
_refine_ls_matrix_type full
_refine_ls_number_parameters 676
_refine_ls_number_reflns 8527
_refine_ls_number_restraints 38
_refine_ls_restrained_S_all 0.981
_refine_ls_R_factor_all 0.0901
_refine_ls_R_factor_gt 0.0656
_refine_ls_shift/su_max 0.000
_refine_ls_shift/su_mean 0.000
_refine_ls_structure_factor_coef Fsqd
_refine_ls_weighting_details 'w=1/[\s^2^(Fo^2^)+(0.0431P)^2^+37.6118P] where P=(Fo^2^+2Fc^2^)/3'
_refine_ls_weighting_scheme calc
_refine_ls_wR_factor_gt 0.1512
_refine_ls_wR_factor_ref 0.1675
_reflns_Friedel_coverage 0.000
_reflns_number_gt 6779
_reflns_number_total 8527
_reflns_threshold_expression 'I > 2\s(I)'
_cod_data_source_file d4dt01799d2.cif
_cod_data_source_block 2b
_cod_depositor_comments 'Adding full bibliography for 7717059--7717063.cif.'
_cod_database_code 7717061
_shelx_shelxl_version_number 2018/3
_shelx_space_group_comment
;
The symmetry employed for this shelxl refinement is uniquely defined
by the following loop, which should always be used as a source of
symmetry information in preference to the above space-group names.
They are only intended as comments.
;

loop_
_space_group_symop_operation_xyz
'x, y, z'
'-x, -y, -z'

loop_
_atom_site_label
_atom_site_type_symbol
_atom_site_fract_x
_atom_site_fract_y
_atom_site_fract_z
_atom_site_U_iso_or_equiv
_atom_site_adp_type
_atom_site_occupancy
_atom_site_site_symmetry_order
_atom_site_calc_flag
_atom_site_refinement_flags_posn
_atom_site_refinement_flags_adp
_atom_site_refinement_flags_occupancy
_atom_site_disorder_assembly
_atom_site_disorder_group
F1A F 1.526(3) 1.4758(16) 0.1904(14) 0.106(9) Uani 0.68(3) 1 d . . P A 1
F2A F 1.466(2) 1.5241(12) 0.2878(15) 0.090(6) Uani 0.68(3) 1 d . U P A 1
F3A F 1.6142(18) 1.4485(13) 0.3003(15) 0.098(6) Uani 0.68(3) 1 d . . P A 1
F1B F 1.574(7) 1.448(4) 0.215(3) 0.106(9) Uani 0.32(3) 1 d . . P A 2
F2B F 1.442(5) 1.518(3) 0.242(3) 0.090(6) Uani 0.32(3) 1 d . . P A 2
F3B F 1.576(4) 1.476(3) 0.316(4) 0.098(6) Uani 0.32(3) 1 d . . P A 2
C19A C 0.848(4) 0.197(3) -0.408(2) 0.120(12) Uani 0.516(15) 1 d . . P B 1
H19A H 0.788529 0.139268 -0.452558 0.180 Uiso 0.516(15) 1 calc R U P B 1
H19B H 0.934787 0.217068 -0.411752 0.180 Uiso 0.516(15) 1 calc R U P B 1
H19C H 0.851418 0.174679 -0.361373 0.180 Uiso 0.516(15) 1 calc R U P B 1
C38A C 0.524(3) 0.143(2) -0.4145(18) 0.072(6) Uani 0.516(15) 1 d . . P B 1
H38A H 0.527763 0.105682 -0.463175 0.108 Uiso 0.516(15) 1 calc R U P B 1
H38B H 0.437845 0.112575 -0.411002 0.108 Uiso 0.516(15) 1 calc R U P B 1
H38C H 0.538548 0.218251 -0.411560 0.108 Uiso 0.516(15) 1 calc R U P B 1
C19B C 0.669(4) 0.260(3) -0.447(3) 0.120(12) Uani 0.484(15) 1 d . . P B 2
H19D H 0.635294 0.190604 -0.484535 0.180 Uiso 0.484(15) 1 calc R U P B 2
H19E H 0.618838 0.261937 -0.411921 0.180 Uiso 0.484(15) 1 calc R U P B 2
H19F H 0.661470 0.314773 -0.473236 0.180 Uiso 0.484(15) 1 calc R U P B 2
C38B C 0.757(3) 0.082(3) -0.3351(19) 0.072(6) Uani 0.484(15) 1 d . . P B 2
H38D H 0.754411 0.046141 -0.385906 0.108 Uiso 0.484(15) 1 calc R U P B 2
H38E H 0.839483 0.139589 -0.309116 0.108 Uiso 0.484(15) 1 calc R U P B 2
H38F H 0.748236 0.031625 -0.305089 0.108 Uiso 0.484(15) 1 calc R U P B 2
F4A F 0.762(4) 0.701(3) 0.5522(16) 0.155(7) Uani 0.524(11) 1 d . U P C 1
F5A F 0.663(4) 0.809(3) 0.5450(19) 0.120(8) Uani 0.524(11) 1 d . U P C 1
F6A F 0.871(4) 0.857(5) 0.602(2) 0.17(2) Uani 0.524(11) 1 d . . P C 1
C52A C 0.777(3) 0.704(2) 0.4107(17) 0.054(6) Uani 0.524(11) 1 d . . P C 1
H52A H 0.760162 0.635970 0.418443 0.065 Uiso 0.524(11) 1 calc R U P C 1
C53A C 0.799(3) 0.796(3) 0.4679(17) 0.061(6) Uani 0.524(11) 1 d . U P C 1
C56A C 0.779(4) 0.792(3) 0.541(2) 0.082(7) Uani 0.524(11) 1 d . U P C 1
F4B F 0.634(4) 0.904(3) 0.5287(18) 0.155(7) Uani 0.476(11) 1 d . . P C 2
F5B F 0.664(4) 0.749(3) 0.541(2) 0.120(8) Uani 0.476(11) 1 d . U P C 2
F6B F 0.803(4) 0.906(5) 0.591(2) 0.17(2) Uani 0.476(11) 1 d . . P C 2
C52B C 0.724(3) 0.742(2) 0.4104(19) 0.054(6) Uani 0.476(11) 1 d . . P C 2
H52B H 0.666878 0.681407 0.416032 0.065 Uiso 0.476(11) 1 calc R U P C 2
C53B C 0.747(3) 0.836(3) 0.4609(18) 0.061(6) Uani 0.476(11) 1 d . . P C 2
C56B C 0.713(5) 0.847(4) 0.534(3) 0.082(7) Uani 0.476(11) 1 d . . P C 2
C1 C 1.0666(9) 0.8387(8) -0.0074(6) 0.029(2) Uani 1 1 d . . . . .
H1A H 1.113571 0.906986 0.027468 0.035 Uiso 1 1 calc R U . . .
C2 C 1.0918(9) 0.8123(8) -0.0745(6) 0.030(2) Uani 1 1 d . . . . .
H2A H 1.155137 0.862068 -0.085175 0.036 Uiso 1 1 calc R U . . .
C3 C 1.0248(9) 0.7130(7) -0.1269(6) 0.026(2) Uani 1 1 d . . . . .
C4 C 0.9355(9) 0.6420(7) -0.1060(6) 0.026(2) Uani 1 1 d . . . . .
H4A H 0.888954 0.572770 -0.139516 0.032 Uiso 1 1 calc R U . . .
C5 C 0.9152(8) 0.6719(7) -0.0382(5) 0.023(2) Uani 1 1 d . . . . .
C6 C 1.1311(10) 0.7519(8) -0.2212(6) 0.031(2) Uani 1 1 d . . . . .
C7 C 1.1233(11) 0.8525(8) -0.2234(6) 0.038(3) Uani 1 1 d . . . . .
H7A H 1.062011 0.877793 -0.205784 0.045 Uiso 1 1 calc R U . . .
C8 C 1.2055(13) 0.9148(9) -0.2513(7) 0.046(3) Uani 1 1 d . . . . .
H8A H 1.202222 0.983906 -0.251233 0.055 Uiso 1 1 calc R U . . .
C9 C 1.2928(13) 0.8774(9) -0.2794(7) 0.049(3) Uani 1 1 d . . . . .
C10 C 1.2991(13) 0.7786(10) -0.2777(8) 0.052(3) Uani 1 1 d . . . . .
H10A H 1.358814 0.752709 -0.296599 0.062 Uiso 1 1 calc R U . . .
C11 C 1.2186(11) 0.7158(8) -0.2484(7) 0.038(3) Uani 1 1 d . . . . .
H11A H 1.224172 0.647613 -0.247183 0.045 Uiso 1 1 calc R U . . .
C12 C 1.454(2) 0.9050(14) -0.3392(13) 0.121(9) Uani 1 1 d . . . . .
H12A H 1.501997 0.959144 -0.357384 0.181 Uiso 1 1 calc R U . . .
H12B H 1.515077 0.887676 -0.299925 0.181 Uiso 1 1 calc R U . . .
H12C H 1.403796 0.841233 -0.382048 0.181 Uiso 1 1 calc R U . . .
C13 C 0.9805(11) 0.5765(8) -0.2459(6) 0.034(2) Uani 1 1 d . . . . .
C14 C 0.8803(14) 0.5603(11) -0.3119(9) 0.065(4) Uani 1 1 d . . . . .
H14A H 0.851780 0.617877 -0.321855 0.078 Uiso 1 1 calc R U . . .
C15 C 0.8212(18) 0.4611(13) -0.3638(10) 0.087(6) Uani 1 1 d . . . . .
H15A H 0.753203 0.450667 -0.409702 0.104 Uiso 1 1 calc R U . . .
C16 C 0.8604(16) 0.3781(11) -0.3491(8) 0.068(4) Uani 1 1 d . . . . .
C17 C 0.9594(13) 0.3916(9) -0.2834(8) 0.052(3) Uani 1 1 d . . . . .
H17A H 0.987776 0.333531 -0.274620 0.062 Uiso 1 1 calc R U . . .
C18 C 1.0183(11) 0.4917(9) -0.2294(7) 0.043(3) Uani 1 1 d . . . . .
H18A H 1.083021 0.501233 -0.182289 0.051 Uiso 1 1 calc R U . . .
C20 C 0.7351(9) 0.5828(7) 0.0838(6) 0.029(2) Uani 1 1 d . . . . .
H20A H 0.728712 0.612808 0.131833 0.034 Uiso 1 1 calc R U . . .
C21 C 0.6619(9) 0.4814(8) 0.0455(6) 0.030(2) Uani 1 1 d . . . . .
H21A H 0.605056 0.442537 0.066481 0.035 Uiso 1 1 calc R U . . .
C22 C 0.6695(9) 0.4337(7) -0.0248(6) 0.027(2) Uani 1 1 d . . . . .
C23 C 0.7502(9) 0.4977(7) -0.0541(6) 0.027(2) Uani 1 1 d . . . . .
H23A H 0.755437 0.469434 -0.102821 0.033 Uiso 1 1 calc R U . . .
C24 C 0.8226(9) 0.6019(7) -0.0127(6) 0.026(2) Uani 1 1 d . . . . .
C25 C 0.5371(9) 0.2558(7) -0.0322(6) 0.030(2) Uani 1 1 d . . . . .
C26 C 0.6054(10) 0.2348(8) 0.0315(6) 0.032(2) Uani 1 1 d . . . . .
H26A H 0.694789 0.274424 0.056413 0.039 Uiso 1 1 calc R U . . .
C27 C 0.5478(9) 0.1572(7) 0.0606(6) 0.030(2) Uani 1 1 d . . . . .
H27A H 0.596506 0.144030 0.105004 0.036 Uiso 1 1 calc R U . . .
C28 C 0.4171(9) 0.0992(7) 0.0232(7) 0.031(2) Uani 1 1 d . . . . .
C29 C 0.3469(10) 0.1198(8) -0.0410(7) 0.036(3) Uani 1 1 d . . . . .
H29A H 0.257667 0.079988 -0.066350 0.044 Uiso 1 1 calc R U . . .
C30 C 0.4058(10) 0.1975(8) -0.0678(6) 0.035(2) Uani 1 1 d . . . . .
H30A H 0.356571 0.212093 -0.111388 0.041 Uiso 1 1 calc R U . . .
C31 C 0.4170(11) 0.0030(9) 0.1154(7) 0.044(3) Uani 1 1 d . . . . .
H31A H 0.360007 -0.055658 0.125512 0.065 Uiso 1 1 calc R U . . .
H31B H 0.495018 -0.013934 0.111408 0.065 Uiso 1 1 calc R U . . .
H31C H 0.442210 0.067600 0.157380 0.065 Uiso 1 1 calc R U . . .
C32 C 0.6130(10) 0.2844(7) -0.1380(6) 0.031(2) Uani 1 1 d . . . . .
C33 C 0.5167(12) 0.2667(10) -0.2064(7) 0.052(3) Uani 1 1 d . . . . .
H33A H 0.443932 0.290076 -0.206240 0.062 Uiso 1 1 calc R U . . .
C34 C 0.5241(17) 0.2166(13) -0.2739(9) 0.081(6) Uani 1 1 d . . . . .
H34A H 0.456103 0.203381 -0.320375 0.098 Uiso 1 1 calc R U . . .
C35 C 0.6303(19) 0.1852(11) -0.2744(9) 0.077(6) Uani 1 1 d . . . . .
C36 C 0.7293(15) 0.2060(9) -0.2078(9) 0.056(4) Uani 1 1 d . . . . .
H36A H 0.804506 0.186590 -0.208404 0.067 Uiso 1 1 calc R U . . .
C37 C 0.7194(12) 0.2547(9) -0.1403(7) 0.042(3) Uani 1 1 d . . . . .
H37A H 0.788021 0.268358 -0.094017 0.050 Uiso 1 1 calc R U . . .
C39 C 1.0499(8) 0.9511(8) 0.1515(6) 0.031(2) Uani 1 1 d . . . . .
C40 C 1.1176(9) 1.0379(7) 0.1663(6) 0.030(2) Uani 1 1 d . . . . .
C41 C 1.2118(10) 1.1419(7) 0.1879(6) 0.030(2) Uani 1 1 d . . . . .
C42 C 1.2645(12) 1.2040(8) 0.2626(7) 0.048(3) Uani 1 1 d . . . . .
H42A H 1.237644 1.179225 0.301042 0.057 Uiso 1 1 calc R U . . .
C43 C 1.3564(13) 1.3023(9) 0.2820(8) 0.058(4) Uani 1 1 d . . . . .
H43A H 1.391816 1.344867 0.333695 0.070 Uiso 1 1 calc R U . . .
C44 C 1.3972(12) 1.3391(8) 0.2271(8) 0.047(3) Uani 1 1 d . . . . .
C45 C 1.3437(10) 1.2800(8) 0.1532(7) 0.036(3) Uani 1 1 d . . . . .
H45A H 1.370851 1.305313 0.114998 0.043 Uiso 1 1 calc R U . . .
C46 C 1.2487(10) 1.1821(8) 0.1330(7) 0.034(2) Uani 1 1 d . . . . .
H46A H 1.208803 1.142377 0.080712 0.040 Uiso 1 1 calc R U . . .
C47 C 1.4968(15) 1.4460(10) 0.2502(10) 0.062(4) Uani 1 1 d . . . . .
C48 C 0.8900(10) 0.8137(7) 0.2038(6) 0.028(2) Uani 1 1 d . . . . .
C49 C 0.8641(10) 0.8156(8) 0.2616(6) 0.032(2) Uani 1 1 d . . . . .
C50 C 0.8340(11) 0.8158(9) 0.3305(6) 0.041(3) Uani 1 1 d . . . . .
C51 C 0.7802(16) 0.7210(12) 0.3442(8) 0.083(6) Uani 1 1 d . . . . .
H51A H 0.741131 0.660563 0.300810 0.099 Uiso 1 1 calc R U . C 1
C54 C 0.8313(18) 0.9108(15) 0.4521(8) 0.093(6) Uani 1 1 d . U . . .
H54A H 0.830624 0.972702 0.485459 0.111 Uiso 1 1 calc R U . C 1
C55 C 0.8596(13) 0.9105(11) 0.3860(7) 0.056(3) Uani 1 1 d . . . . .
H55A H 0.897468 0.975888 0.377751 0.067 Uiso 1 1 calc R U . . .
N1 N 0.9763(7) 0.7703(6) 0.0113(5) 0.0256(18) Uani 1 1 d . . . . .
N2 N 1.0456(8) 0.6821(6) -0.1948(5) 0.033(2) Uani 1 1 d . . . . .
N3 N 0.8177(7) 0.6444(6) 0.0572(4) 0.0216(17) Uani 1 1 d . U . . .
N4 N 0.6010(8) 0.3305(6) -0.0665(5) 0.031(2) Uani 1 1 d . . . . .
O1 O 1.3671(11) 0.9444(7) -0.3074(6) 0.073(3) Uani 1 1 d . . . . .
O2 O 0.8046(16) 0.2810(9) -0.4037(9) 0.123(6) Uani 1 1 d . . . . .
O3 O 0.3500(7) 0.0191(5) 0.0457(5) 0.0393(19) Uani 1 1 d . . . . .
O4 O 0.6356(12) 0.1319(10) -0.3437(6) 0.097(4) Uani 1 1 d . . . . .
Pt1 Pt 0.93410(4) 0.80060(3) 0.11078(2) 0.02693(15) Uani 1 1 d . . . . .

loop_
_atom_site_aniso_label
_atom_site_aniso_U_11
_atom_site_aniso_U_22
_atom_site_aniso_U_33
_atom_site_aniso_U_23
_atom_site_aniso_U_13
_atom_site_aniso_U_12
F1A 0.14(2) 0.051(11) 0.104(17) 0.024(8) 0.058(15) -0.037(10)
F2A 0.095(9) 0.022(4) 0.132(15) -0.010(10) 0.054(12) -0.009(5)
F3A 0.045(11) 0.033(9) 0.180(17) 0.013(10) 0.004(10) 0.000(6)
F1B 0.14(2) 0.051(11) 0.104(17) 0.024(8) 0.058(15) -0.037(10)
F2B 0.095(9) 0.022(4) 0.132(15) -0.010(10) 0.054(12) -0.009(5)
F3B 0.045(11) 0.033(9) 0.180(17) 0.013(10) 0.004(10) 0.000(6)
C19A 0.12(2) 0.054(16) 0.13(3) -0.034(16) 0.04(2) -0.024(16)
C38A 0.070(14) 0.078(15) 0.073(15) 0.003(12) 0.043(13) 0.027(12)
C19B 0.12(2) 0.054(16) 0.13(3) -0.034(16) 0.04(2) -0.024(16)
C38B 0.070(14) 0.078(15) 0.073(15) 0.003(12) 0.043(13) 0.027(12)
F4A 0.222(17) 0.159(13) 0.129(13) 0.066(11) 0.109(12) 0.062(13)
F5A 0.134(10) 0.143(16) 0.095(9) 0.049(13) 0.066(8) 0.021(12)
F6A 0.15(4) 0.26(5) 0.036(12) 0.027(16) 0.02(2) -0.04(3)
C52A 0.077(19) 0.036(14) 0.053(11) 0.017(11) 0.038(13) 0.005(9)
C53A 0.057(17) 0.091(18) 0.026(9) 0.012(11) 0.009(12) 0.016(12)
C56A 0.081(11) 0.085(11) 0.081(11) 0.023(9) 0.034(9) 0.019(8)
F4B 0.222(17) 0.159(13) 0.129(13) 0.066(11) 0.109(12) 0.062(13)
F5B 0.134(10) 0.143(16) 0.095(9) 0.049(13) 0.066(8) 0.021(12)
F6B 0.15(4) 0.26(5) 0.036(12) 0.027(16) 0.02(2) -0.04(3)
C52B 0.077(19) 0.036(14) 0.053(11) 0.017(11) 0.038(13) 0.005(9)
C53B 0.057(17) 0.091(18) 0.026(9) 0.012(11) 0.009(12) 0.016(12)
C56B 0.081(11) 0.085(11) 0.081(11) 0.023(9) 0.034(9) 0.019(8)
C1 0.023(5) 0.026(5) 0.043(6) 0.010(5) 0.022(5) 0.003(4)
C2 0.021(5) 0.025(5) 0.048(7) 0.008(5) 0.023(5) 0.003(4)
C3 0.026(5) 0.026(5) 0.027(5) 0.003(4) 0.012(4) 0.009(4)
C4 0.020(5) 0.015(4) 0.039(6) 0.003(4) 0.011(4) -0.001(4)
C5 0.014(4) 0.019(4) 0.024(5) -0.002(4) 0.004(4) -0.005(4)
C6 0.040(6) 0.026(5) 0.032(6) 0.010(4) 0.022(5) 0.006(5)
C7 0.047(7) 0.033(6) 0.041(7) 0.013(5) 0.025(6) 0.015(5)
C8 0.067(8) 0.027(6) 0.047(7) 0.017(5) 0.021(7) 0.014(6)
C9 0.070(9) 0.041(7) 0.042(7) 0.019(6) 0.033(7) 0.009(6)
C10 0.063(8) 0.045(7) 0.064(9) 0.019(6) 0.043(7) 0.019(6)
C11 0.044(6) 0.026(5) 0.052(7) 0.017(5) 0.027(6) 0.008(5)
C12 0.18(2) 0.070(11) 0.149(19) 0.025(12) 0.142(18) 0.003(12)
C13 0.038(6) 0.033(6) 0.032(6) 0.008(5) 0.019(5) 0.006(5)
C14 0.061(9) 0.042(7) 0.082(11) 0.025(7) 0.012(8) 0.008(7)
C15 0.091(13) 0.061(10) 0.066(11) 0.021(8) -0.006(9) -0.014(9)
C16 0.084(11) 0.039(7) 0.050(9) 0.001(7) 0.014(8) -0.017(7)
C17 0.062(8) 0.033(6) 0.068(9) 0.012(6) 0.035(8) 0.014(6)
C18 0.042(7) 0.032(6) 0.047(7) 0.005(5) 0.012(6) 0.007(5)
C20 0.026(5) 0.019(5) 0.031(6) -0.001(4) 0.011(5) -0.004(4)
C21 0.023(5) 0.026(5) 0.035(6) 0.005(5) 0.012(5) 0.002(4)
C22 0.020(5) 0.021(5) 0.034(6) 0.006(4) 0.005(4) -0.001(4)
C23 0.029(5) 0.023(5) 0.031(6) 0.007(4) 0.012(5) 0.010(4)
C24 0.025(5) 0.012(4) 0.029(6) -0.006(4) 0.008(4) -0.002(4)
C25 0.024(5) 0.018(5) 0.042(6) 0.006(4) 0.013(5) -0.001(4)
C26 0.021(5) 0.024(5) 0.047(7) 0.008(5) 0.010(5) 0.001(4)
C27 0.027(5) 0.016(4) 0.043(6) 0.007(4) 0.010(5) 0.003(4)
C28 0.026(5) 0.013(4) 0.055(7) 0.007(5) 0.024(5) 0.000(4)
C29 0.018(5) 0.025(5) 0.047(7) 0.001(5) 0.006(5) -0.011(4)
C30 0.028(5) 0.023(5) 0.037(6) 0.000(5) 0.000(5) -0.002(4)
C31 0.041(7) 0.027(6) 0.067(9) 0.020(6) 0.028(6) 0.005(5)
C32 0.034(6) 0.010(4) 0.046(7) 0.009(4) 0.015(5) 0.000(4)
C33 0.037(7) 0.050(7) 0.047(8) 0.011(6) -0.002(6) -0.004(6)
C34 0.073(11) 0.086(12) 0.043(9) 0.001(8) 0.019(8) -0.031(9)
C35 0.093(12) 0.044(8) 0.061(10) -0.018(7) 0.046(10) -0.033(8)
C36 0.074(10) 0.032(6) 0.071(10) 0.016(7) 0.044(9) 0.010(7)
C37 0.045(7) 0.039(6) 0.049(7) 0.017(6) 0.019(6) 0.022(6)
C39 0.008(4) 0.033(6) 0.034(6) -0.007(5) -0.001(4) -0.006(4)
C40 0.027(5) 0.012(4) 0.038(6) -0.003(4) 0.012(5) -0.010(4)
C41 0.031(5) 0.018(5) 0.044(7) 0.004(5) 0.019(5) 0.008(4)
C42 0.062(8) 0.028(6) 0.040(7) -0.005(5) 0.030(6) -0.009(6)
C43 0.064(9) 0.033(6) 0.045(8) -0.021(6) 0.017(7) -0.012(6)
C44 0.044(7) 0.022(5) 0.076(9) 0.010(6) 0.032(7) 0.002(5)
C45 0.034(6) 0.022(5) 0.050(7) 0.014(5) 0.019(5) 0.000(4)
C46 0.037(6) 0.019(5) 0.045(7) 0.003(5) 0.019(5) 0.010(4)
C47 0.056(9) 0.029(7) 0.095(12) 0.007(7) 0.036(9) -0.001(6)
C48 0.031(5) 0.025(5) 0.030(6) 0.005(4) 0.016(5) 0.010(4)
C49 0.026(5) 0.025(5) 0.036(6) 0.004(5) 0.005(5) 0.003(4)
C50 0.039(6) 0.038(6) 0.028(6) 0.007(5) 0.008(5) -0.010(5)
C51 0.103(12) 0.059(9) 0.037(8) 0.012(7) 0.011(8) -0.042(9)
C54 0.106(14) 0.100(12) 0.040(9) -0.013(8) 0.040(9) -0.011(11)
C55 0.059(8) 0.053(8) 0.042(8) 0.000(6) 0.021(7) 0.001(6)
N1 0.025(4) 0.021(4) 0.029(5) 0.003(3) 0.014(4) 0.003(3)
N2 0.040(5) 0.021(4) 0.033(5) -0.002(4) 0.020(4) -0.001(4)
N3 0.0210(19) 0.0211(19) 0.0219(19) 0.0054(11) 0.0068(11) 0.0062(11)
N4 0.029(5) 0.016(4) 0.037(5) 0.003(4) 0.009(4) -0.005(3)
O1 0.110(8) 0.048(5) 0.084(7) 0.032(5) 0.068(7) 0.015(5)
O2 0.138(13) 0.042(7) 0.129(12) -0.016(7) 0.039(10) -0.032(8)
O3 0.030(4) 0.022(3) 0.059(5) 0.008(4) 0.022(4) -0.007(3)
O4 0.098(9) 0.098(9) 0.055(7) -0.015(6) 0.042(7) -0.024(7)
Pt1 0.0247(2) 0.01605(19) 0.0335(2) -0.00149(15) 0.01510(16) -0.00369(14)

loop_
_atom_type_symbol
_atom_type_description
_atom_type_scat_dispersion_real
_atom_type_scat_dispersion_imag
_atom_type_scat_source
C C 0.0033 0.0016 'International Tables Vol C Tables 4.2.6.8 and 6.1.1.4'
H H 0.0000 0.0000 'International Tables Vol C Tables 4.2.6.8 and 6.1.1.4'
N N 0.0061 0.0033 'International Tables Vol C Tables 4.2.6.8 and 6.1.1.4'
O O 0.0106 0.0060 'International Tables Vol C Tables 4.2.6.8 and 6.1.1.4'
F F 0.0171 0.0103 'International Tables Vol C Tables 4.2.6.8 and 6.1.1.4'
Pt Pt -1.7033 8.3905 'International Tables Vol C Tables 4.2.6.8 and 6.1.1.4'

loop_
_geom_angle_atom_site_label_1
_geom_angle_atom_site_label_2
_geom_angle_atom_site_label_3
_geom_angle
_geom_angle_site_symmetry_1
_geom_angle_site_symmetry_3
_geom_angle_publ_flag
O2 C19A H19A 109.5 . . ?
O2 C19A H19B 109.5 . . ?
H19A C19A H19B 109.5 . . ?
O2 C19A H19C 109.5 . . ?
H19A C19A H19C 109.5 . . ?
H19B C19A H19C 109.5 . . ?
O4 C38A H38A 109.5 . . ?
O4 C38A H38B 109.5 . . ?
H38A C38A H38B 109.5 . . ?
O4 C38A H38C 109.5 . . ?
H38A C38A H38C 109.5 . . ?
H38B C38A H38C 109.5 . . ?
O2 C19B H19D 109.5 . . ?
O2 C19B H19E 109.5 . . ?
H19D C19B H19E 109.5 . . ?
O2 C19B H19F 109.5 . . ?
H19D C19B H19F 109.5 . . ?
H19E C19B H19F 109.5 . . ?
O4 C38B H38D 109.5 . . ?
O4 C38B H38E 109.5 . . ?
H38D C38B H38E 109.5 . . ?
O4 C38B H38F 109.5 . . ?
H38D C38B H38F 109.5 . . ?
H38E C38B H38F 109.5 . . ?
C51 C52A C53A 114(2) . . ?
C51 C52A H52A 123.0 . . ?
C53A C52A H52A 123.0 . . ?
C52A C53A C56A 122(3) . . ?
C52A C53A C54 121(2) . . ?
C56A C53A C54 117(3) . . ?
F4A C56A F6A 105(4) . . ?
F4A C56A F5A 100(3) . . ?
F6A C56A F5A 106(4) . . ?
F4A C56A C53A 115(3) . . ?
F6A C56A C53A 116(3) . . ?
F5A C56A C53A 113(3) . . ?
C53B C52B C51 127(3) . . ?
C53B C52B H52B 116.5 . . ?
C51 C52B H52B 116.5 . . ?
C54 C53B C52B 112(3) . . ?
C54 C53B C56B 122(3) . . ?
C52B C53B C56B 123(3) . . ?
F6B C56B F4B 100(5) . . ?
F6B C56B F5B 114(5) . . ?
F4B C56B F5B 116(4) . . ?
F6B C56B C53B 113(4) . . ?
F4B C56B C53B 105(4) . . ?
F5B C56B C53B 109(4) . . ?
N1 C1 C2 122.6(9) . . ?
N1 C1 H1A 118.7 . . ?
C2 C1 H1A 118.7 . . ?
C1 C2 C3 120.2(9) . . ?
C1 C2 H2A 119.9 . . ?
C3 C2 H2A 119.9 . . ?
N2 C3 C2 123.0(9) . . ?
N2 C3 C4 120.3(8) . . ?
C2 C3 C4 116.8(9) . . ?
C5 C4 C3 120.6(8) . . ?
C5 C4 H4A 119.7 . . ?
C3 C4 H4A 119.7 . . ?
N1 C5 C4 122.6(8) . . ?
N1 C5 C24 113.8(8) . . ?
C4 C5 C24 123.6(8) . . ?
C11 C6 C7 119.4(9) . . ?
C11 C6 N2 118.4(9) . . ?
C7 C6 N2 122.2(9) . . ?
C8 C7 C6 119.6(10) . . ?
C8 C7 H7A 120.2 . . ?
C6 C7 H7A 120.2 . . ?
C7 C8 C9 120.8(10) . . ?
C7 C8 H8A 119.6 . . ?
C9 C8 H8A 119.6 . . ?
O1 C9 C10 124.8(12) . . ?
O1 C9 C8 115.9(11) . . ?
C10 C9 C8 119.3(11) . . ?
C9 C10 C11 120.5(11) . . ?
C9 C10 H10A 119.7 . . ?
C11 C10 H10A 119.7 . . ?
C6 C11 C10 120.4(10) . . ?
C6 C11 H11A 119.8 . . ?
C10 C11 H11A 119.8 . . ?
O1 C12 H12A 109.5 . . ?
O1 C12 H12B 109.5 . . ?
H12A C12 H12B 109.5 . . ?
O1 C12 H12C 109.5 . . ?
H12A C12 H12C 109.5 . . ?
H12B C12 H12C 109.5 . . ?
C14 C13 C18 120.0(11) . . ?
C14 C13 N2 119.3(10) . . ?
C18 C13 N2 120.7(10) . . ?
C13 C14 C15 120.4(14) . . ?
C13 C14 H14A 119.8 . . ?
C15 C14 H14A 119.8 . . ?
C16 C15 C14 119.9(15) . . ?
C16 C15 H15A 120.1 . . ?
C14 C15 H15A 120.1 . . ?
C15 C16 C17 121.0(13) . . ?
C15 C16 O2 118.7(16) . . ?
C17 C16 O2 120.2(16) . . ?
C16 C17 C18 119.6(12) . . ?
C16 C17 H17A 120.2 . . ?
C18 C17 H17A 120.2 . . ?
C13 C18 C17 118.9(12) . . ?
C13 C18 H18A 120.5 . . ?
C17 C18 H18A 120.5 . . ?
C21 C20 N3 123.5(9) . . ?
C21 C20 H20A 118.2 . . ?
N3 C20 H20A 118.2 . . ?
C20 C21 C22 120.2(9) . . ?
C20 C21 H21A 119.9 . . ?
C22 C21 H21A 119.9 . . ?
N4 C22 C21 123.9(9) . . ?
N4 C22 C23 119.4(9) . . ?
C21 C22 C23 116.7(8) . . ?
C24 C23 C22 120.8(9) . . ?
C24 C23 H23A 119.6 . . ?
C22 C23 H23A 119.6 . . ?
N3 C24 C23 121.0(9) . . ?
N3 C24 C5 115.3(7) . . ?
C23 C24 C5 123.6(9) . . ?
C26 C25 C30 118.4(9) . . ?
C26 C25 N4 121.5(9) . . ?
C30 C25 N4 119.8(10) . . ?
C25 C26 C27 121.9(9) . . ?
C25 C26 H26A 119.1 . . ?
C27 C26 H26A 119.1 . . ?
C26 C27 C28 118.5(10) . . ?
C26 C27 H27A 120.8 . . ?
C28 C27 H27A 120.8 . . ?
O3 C28 C29 115.9(9) . . ?
O3 C28 C27 123.8(10) . . ?
C29 C28 C27 120.2(9) . . ?
C30 C29 C28 120.0(9) . . ?
C30 C29 H29A 120.0 . . ?
C28 C29 H29A 120.0 . . ?
C29 C30 C25 120.9(10) . . ?
C29 C30 H30A 119.5 . . ?
C25 C30 H30A 119.5 . . ?
O3 C31 H31A 109.5 . . ?
O3 C31 H31B 109.5 . . ?
H31A C31 H31B 109.5 . . ?
O3 C31 H31C 109.5 . . ?
H31A C31 H31C 109.5 . . ?
H31B C31 H31C 109.5 . . ?
C37 C32 C33 118.1(11) . . ?
C37 C32 N4 120.7(10) . . ?
C33 C32 N4 121.2(10) . . ?
C34 C33 C32 121.1(14) . . ?
C34 C33 H33A 119.4 . . ?
C32 C33 H33A 119.4 . . ?
C33 C34 C35 119.5(16) . . ?
C33 C34 H34A 120.2 . . ?
C35 C34 H34A 120.2 . . ?
C36 C35 C34 120.3(14) . . ?
C36 C35 O4 120.7(18) . . ?
C34 C35 O4 119.0(17) . . ?
C37 C36 C35 119.5(14) . . ?
C37 C36 H36A 120.3 . . ?
C35 C36 H36A 120.3 . . ?
C36 C37 C32 121.4(13) . . ?
C36 C37 H37A 119.3 . . ?
C32 C37 H37A 119.3 . . ?
C40 C39 Pt1 171.8(10) . . ?
C39 C40 C41 174.4(12) . . ?
C42 C41 C46 118.4(9) . . ?
C42 C41 C40 121.4(10) . . ?
C46 C41 C40 120.2(10) . . ?
C41 C42 C43 120.3(11) . . ?
C41 C42 H42A 119.8 . . ?
C43 C42 H42A 119.8 . . ?
C44 C43 C42 120.6(11) . . ?
C44 C43 H43A 119.7 . . ?
C42 C43 H43A 119.7 . . ?
C45 C44 C43 119.7(10) . . ?
C45 C44 C47 121.2(12) . . ?
C43 C44 C47 119.1(12) . . ?
C44 C45 C46 120.0(10) . . ?
C44 C45 H45A 120.0 . . ?
C46 C45 H45A 120.0 . . ?
C41 C46 C45 120.9(11) . . ?
C41 C46 H46A 119.5 . . ?
C45 C46 H46A 119.5 . . ?
F1B C47 F3B 98(4) . . ?
F1B C47 F2B 110(3) . . ?
F3B C47 F2B 108(3) . . ?
F2A C47 F1A 107.0(16) . . ?
F2A C47 F3A 104.4(17) . . ?
F1A C47 F3A 105.4(18) . . ?
F1B C47 C44 112(3) . . ?
F3B C47 C44 116(3) . . ?
F2B C47 C44 111(2) . . ?
F2A C47 C44 114.4(13) . . ?
F1A C47 C44 113.9(15) . . ?
F3A C47 C44 110.9(13) . . ?
C49 C48 Pt1 175.7(9) . . ?
C48 C49 C50 178.7(12) . . ?
C51 C50 C55 118.3(12) . . ?
C51 C50 C49 120.4(11) . . ?
C55 C50 C49 121.3(10) . . ?
C52A C51 C50 128.1(17) . . ?
C50 C51 C52B 110.2(16) . . ?
C52A C51 H51A 115.9 . . ?
C50 C51 H51A 115.9 . . ?
C53B C54 C55 125(2) . . ?
C55 C54 C53A 113.9(17) . . ?
C55 C54 H54A 123.1 . . ?
C53A C54 H54A 123.1 . . ?
C54 C55 C50 121.4(14) . . ?
C54 C55 H55A 119.3 . . ?
C50 C55 H55A 119.3 . . ?
C5 N1 C1 117.1(8) . . ?
C5 N1 Pt1 117.1(6) . . ?
C1 N1 Pt1 125.7(6) . . ?
C3 N2 C6 123.2(8) . . ?
C3 N2 C13 121.8(8) . . ?
C6 N2 C13 115.0(8) . . ?
C24 N3 C20 117.7(8) . . ?
C24 N3 Pt1 115.5(6) . . ?
C20 N3 Pt1 126.8(6) . . ?
C22 N4 C32 122.0(8) . . ?
C22 N4 C25 121.0(9) . . ?
C32 N4 C25 115.5(7) . . ?
C9 O1 C12 116.3(11) . . ?
C19A O2 C16 127(2) . . ?
C16 O2 C19B 113(2) . . ?
C28 O3 C31 116.8(8) . . ?
C35 O4 C38A 109.7(16) . . ?
C35 O4 C38B 114.0(17) . . ?
C48 Pt1 C39 89.9(4) . . ?
C48 Pt1 N1 174.1(4) . . ?
C39 Pt1 N1 95.4(4) . . ?
C48 Pt1 N3 96.4(4) . . ?
C39 Pt1 N3 173.6(4) . . ?
N1 Pt1 N3 78.3(3) . . ?

loop_
_geom_bond_atom_site_label_1
_geom_bond_atom_site_label_2
_geom_bond_distance
_geom_bond_site_symmetry_2
_geom_bond_publ_flag
F1A C47 1.37(3) . ?
F2A C47 1.33(2) . ?
F3A C47 1.39(3) . ?
F1B C47 1.23(6) . ?
F2B C47 1.29(5) . ?
F3B C47 1.24(6) . ?
C19A O2 1.34(4) . ?
C19A H19A 0.9800 . ?
C19A H19B 0.9800 . ?
C19A H19C 0.9800 . ?
C38A O4 1.64(3) . ?
C38A H38A 0.9800 . ?
C38A H38B 0.9800 . ?
C38A H38C 0.9800 . ?
C19B O2 1.45(5) . ?
C19B H19D 0.9800 . ?
C19B H19E 0.9800 . ?
C19B H19F 0.9800 . ?
C38B O4 1.65(3) . ?
C38B H38D 0.9800 . ?
C38B H38E 0.9800 . ?
C38B H38F 0.9800 . ?
F4A C56A 1.27(4) . ?
F5A C56A 1.41(5) . ?
F6A C56A 1.30(6) . ?
C52A C51 1.33(3) . ?
C52A C53A 1.40(4) . ?
C52A H52A 0.9500 . ?
C53A C56A 1.46(4) . ?
C53A C54 1.62(4) . ?
F4B C56B 1.31(5) . ?
F5B C56B 1.35(6) . ?
F6B C56B 1.22(6) . ?
C52B C53B 1.36(5) . ?
C52B C51 1.56(3) . ?
C52B H52B 0.9500 . ?
C53B C54 1.28(4) . ?
C53B C56B 1.53(5) . ?
C1 N1 1.373(11) . ?
C1 C2 1.374(14) . ?
C1 H1A 0.9500 . ?
C2 C3 1.392(13) . ?
C2 H2A 0.9500 . ?
C3 N2 1.371(12) . ?
C3 C4 1.409(13) . ?
C4 C5 1.366(13) . ?
C4 H4A 0.9500 . ?
C5 N1 1.357(11) . ?
C5 C24 1.481(13) . ?
C6 C11 1.375(14) . ?
C6 C7 1.400(14) . ?
C6 N2 1.443(12) . ?
C7 C8 1.381(15) . ?
C7 H7A 0.9500 . ?
C8 C9 1.390(17) . ?
C8 H8A 0.9500 . ?
C9 O1 1.366(13) . ?
C9 C10 1.370(17) . ?
C10 C11 1.391(15) . ?
C10 H10A 0.9500 . ?
C11 H11A 0.9500 . ?
C12 O1 1.433(19) . ?
C12 H12A 0.9800 . ?
C12 H12B 0.9800 . ?
C12 H12C 0.9800 . ?
C13 C14 1.378(18) . ?
C13 C18 1.387(16) . ?
C13 N2 1.443(13) . ?
C14 C15 1.38(2) . ?
C14 H14A 0.9500 . ?
C15 C16 1.36(2) . ?
C15 H15A 0.9500 . ?
C16 C17 1.37(2) . ?
C16 O2 1.380(17) . ?
C17 C18 1.406(16) . ?
C17 H17A 0.9500 . ?
C18 H18A 0.9500 . ?
C20 C21 1.351(13) . ?
C20 N3 1.363(12) . ?
C20 H20A 0.9500 . ?
C21 C22 1.394(14) . ?
C21 H21A 0.9500 . ?
C22 N4 1.373(12) . ?
C22 C23 1.402(13) . ?
C23 C24 1.389(13) . ?
C23 H23A 0.9500 . ?
C24 N3 1.356(12) . ?
C25 C26 1.370(15) . ?
C25 C30 1.394(14) . ?
C25 N4 1.459(12) . ?
C26 C27 1.388(14) . ?
C26 H26A 0.9500 . ?
C27 C28 1.392(14) . ?
C27 H27A 0.9500 . ?
C28 O3 1.375(11) . ?
C28 C29 1.384(16) . ?
C29 C30 1.367(15) . ?
C29 H29A 0.9500 . ?
C30 H30A 0.9500 . ?
C31 O3 1.424(14) . ?
C31 H31A 0.9800 . ?
C31 H31B 0.9800 . ?
C31 H31C 0.9800 . ?
C32 C37 1.365(15) . ?
C32 C33 1.381(16) . ?
C32 N4 1.432(13) . ?
C33 C34 1.36(2) . ?
C33 H33A 0.9500 . ?
C34 C35 1.37(2) . ?
C34 H34A 0.9500 . ?
C35 C36 1.37(2) . ?
C35 O4 1.393(16) . ?
C36 C37 1.364(17) . ?
C36 H36A 0.9500 . ?
C37 H37A 0.9500 . ?
C39 C40 1.166(13) . ?
C39 Pt1 2.000(9) . ?
C40 C41 1.445(13) . ?
C41 C42 1.376(15) . ?
C41 C46 1.379(15) . ?
C42 C43 1.382(16) . ?
C42 H42A 0.9500 . ?
C43 C44 1.376(18) . ?
C43 H43A 0.9500 . ?
C44 C45 1.353(17) . ?
C44 C47 1.498(16) . ?
C45 C46 1.392(14) . ?
C45 H45A 0.9500 . ?
C46 H46A 0.9500 . ?
C48 C49 1.205(14) . ?
C48 Pt1 1.942(10) . ?
C49 C50 1.433(15) . ?
C50 C51 1.390(16) . ?
C50 C55 1.399(17) . ?
C51 H51A 0.9500 . ?
C54 C55 1.372(19) . ?
C54 H54A 0.9500 . ?
C55 H55A 0.9500 . ?
N1 Pt1 2.053(8) . ?
N3 Pt1 2.077(7) . ?

loop_
_geom_torsion_atom_site_label_1
_geom_torsion_atom_site_label_2
_geom_torsion_atom_site_label_3
_geom_torsion_atom_site_label_4
_geom_torsion
_geom_torsion_site_symmetry_1
_geom_torsion_site_symmetry_2
_geom_torsion_site_symmetry_3
_geom_torsion_site_symmetry_4
_geom_torsion_publ_flag
C51 C52A C53A C56A 170(3) . . . . ?
C51 C52A C53A C54 -2(4) . . . . ?
C52A C53A C56A F4A 12(5) . . . . ?
C54 C53A C56A F4A -176(3) . . . . ?
C52A C53A C56A F6A 135(4) . . . . ?
C54 C53A C56A F6A -53(5) . . . . ?
C52A C53A C56A F5A -103(4) . . . . ?
C54 C53A C56A F5A 70(4) . . . . ?
C51 C52B C53B C54 -5(5) . . . . ?
C51 C52B C53B C56B -166(3) . . . . ?
C54 C53B C56B F6B -29(7) . . . . ?
C52B C53B C56B F6B 130(5) . . . . ?
C54 C53B C56B F4B 79(5) . . . . ?
C52B C53B C56B F4B -122(4) . . . . ?
C54 C53B C56B F5B -156(4) . . . . ?
C52B C53B C56B F5B 3(6) . . . . ?
N1 C1 C2 C3 0.0(16) . . . . ?
C1 C2 C3 N2 180.0(10) . . . . ?
C1 C2 C3 C4 -2.1(15) . . . . ?
N2 C3 C4 C5 179.4(10) . . . . ?
C2 C3 C4 C5 1.4(14) . . . . ?
C3 C4 C5 N1 1.6(15) . . . . ?
C3 C4 C5 C24 179.6(9) . . . . ?
C11 C6 C7 C8 -1.3(17) . . . . ?
N2 C6 C7 C8 -178.2(10) . . . . ?
C6 C7 C8 C9 2.0(18) . . . . ?
C7 C8 C9 O1 178.4(11) . . . . ?
C7 C8 C9 C10 -2(2) . . . . ?
O1 C9 C10 C11 -179.6(13) . . . . ?
C8 C9 C10 C11 0(2) . . . . ?
C7 C6 C11 C10 0.1(18) . . . . ?
N2 C6 C11 C10 177.1(11) . . . . ?
C9 C10 C11 C6 0(2) . . . . ?
C18 C13 C14 C15 -3(2) . . . . ?
N2 C13 C14 C15 176.5(13) . . . . ?
C13 C14 C15 C16 1(3) . . . . ?
C14 C15 C16 C17 -1(3) . . . . ?
C14 C15 C16 O2 -176.5(16) . . . . ?
C15 C16 C17 C18 2(2) . . . . ?
O2 C16 C17 C18 177.9(13) . . . . ?
C14 C13 C18 C17 4.5(17) . . . . ?
N2 C13 C18 C17 -175.1(10) . . . . ?
C16 C17 C18 C13 -4.0(18) . . . . ?
N3 C20 C21 C22 0.9(16) . . . . ?
C20 C21 C22 N4 178.3(10) . . . . ?
C20 C21 C22 C23 -3.3(15) . . . . ?
N4 C22 C23 C24 -178.8(9) . . . . ?
C21 C22 C23 C24 2.7(14) . . . . ?
C22 C23 C24 N3 0.4(15) . . . . ?
C22 C23 C24 C5 176.4(9) . . . . ?
N1 C5 C24 N3 -3.3(12) . . . . ?
C4 C5 C24 N3 178.5(9) . . . . ?
N1 C5 C24 C23 -179.5(9) . . . . ?
C4 C5 C24 C23 2.3(16) . . . . ?
C30 C25 C26 C27 0.5(15) . . . . ?
N4 C25 C26 C27 -174.3(9) . . . . ?
C25 C26 C27 C28 0.5(15) . . . . ?
C26 C27 C28 O3 178.7(9) . . . . ?
C26 C27 C28 C29 -0.7(15) . . . . ?
O3 C28 C29 C30 -179.5(9) . . . . ?
C27 C28 C29 C30 -0.1(16) . . . . ?
C28 C29 C30 C25 1.1(16) . . . . ?
C26 C25 C30 C29 -1.3(16) . . . . ?
N4 C25 C30 C29 173.6(9) . . . . ?
C37 C32 C33 C34 3.3(17) . . . . ?
N4 C32 C33 C34 -175.6(11) . . . . ?
C32 C33 C34 C35 -2(2) . . . . ?
C33 C34 C35 C36 -1(2) . . . . ?
C33 C34 C35 O4 178.7(13) . . . . ?
C34 C35 C36 C37 2(2) . . . . ?
O4 C35 C36 C37 -177.6(12) . . . . ?
C35 C36 C37 C32 -0.7(18) . . . . ?
C33 C32 C37 C36 -2.1(16) . . . . ?
N4 C32 C37 C36 176.7(10) . . . . ?
C46 C41 C42 C43 -2.8(18) . . . . ?
C40 C41 C42 C43 178.7(12) . . . . ?
C41 C42 C43 C44 0(2) . . . . ?
C42 C43 C44 C45 2(2) . . . . ?
C42 C43 C44 C47 180.0(13) . . . . ?
C43 C44 C45 C46 -0.6(18) . . . . ?
C47 C44 C45 C46 -178.3(11) . . . . ?
C42 C41 C46 C45 4.4(16) . . . . ?
C40 C41 C46 C45 -177.1(10) . . . . ?
C44 C45 C46 C41 -2.8(16) . . . . ?
C45 C44 C47 F1B -40(4) . . . . ?
C43 C44 C47 F1B 142(4) . . . . ?
C45 C44 C47 F3B -152(3) . . . . ?
C43 C44 C47 F3B 30(3) . . . . ?
C45 C44 C47 F2B 84(3) . . . . ?
C43 C44 C47 F2B -94(3) . . . . ?
C45 C44 C47 F2A 123.5(19) . . . . ?
C43 C44 C47 F2A -54(2) . . . . ?
C45 C44 C47 F1A 0(2) . . . . ?
C43 C44 C47 F1A -177.8(18) . . . . ?
C45 C44 C47 F3A -118.8(19) . . . . ?
C43 C44 C47 F3A 63(2) . . . . ?
C53A C52A C51 C50 18(4) . . . . ?
C55 C50 C51 C52A -18(3) . . . . ?
C49 C50 C51 C52A 161(2) . . . . ?
C55 C50 C51 C52B 16(2) . . . . ?
C49 C50 C51 C52B -165.2(18) . . . . ?
C53B C52B C51 C50 -15(4) . . . . ?
C52B C53B C54 C55 24(4) . . . . ?
C56B C53B C54 C55 -175(3) . . . . ?
C52A C53A C54 C55 -13(4) . . . . ?
C56A C53A C54 C55 175(2) . . . . ?
C53B C54 C55 C50 -23(4) . . . . ?
C53A C54 C55 C50 13(2) . . . . ?
C51 C50 C55 C54 -1(2) . . . . ?
C49 C50 C55 C54 -179.8(15) . . . . ?
C4 C5 N1 C1 -3.7(14) . . . . ?
C24 C5 N1 C1 178.1(8) . . . . ?
C4 C5 N1 Pt1 -179.8(7) . . . . ?
C24 C5 N1 Pt1 2.0(11) . . . . ?
C2 C1 N1 C5 2.9(14) . . . . ?
C2 C1 N1 Pt1 178.6(8) . . . . ?
C2 C3 N2 C6 -5.0(16) . . . . ?
C4 C3 N2 C6 177.2(9) . . . . ?
C2 C3 N2 C13 176.2(10) . . . . ?
C4 C3 N2 C13 -1.7(15) . . . . ?
C11 C6 N2 C3 132.8(11) . . . . ?
C7 C6 N2 C3 -50.3(15) . . . . ?
C11 C6 N2 C13 -48.3(14) . . . . ?
C7 C6 N2 C13 128.6(11) . . . . ?
C14 C13 N2 C3 105.5(13) . . . . ?
C18 C13 N2 C3 -74.9(14) . . . . ?
C14 C13 N2 C6 -73.5(14) . . . . ?
C18 C13 N2 C6 106.2(12) . . . . ?
C23 C24 N3 C20 -2.8(14) . . . . ?
C5 C24 N3 C20 -179.2(8) . . . . ?
C23 C24 N3 Pt1 179.3(7) . . . . ?
C5 C24 N3 Pt1 3.0(11) . . . . ?
C21 C20 N3 C24 2.3(15) . . . . ?
C21 C20 N3 Pt1 179.8(8) . . . . ?
C21 C22 N4 C32 -179.2(10) . . . . ?
C23 C22 N4 C32 2.4(15) . . . . ?
C21 C22 N4 C25 -14.1(15) . . . . ?
C23 C22 N4 C25 167.6(9) . . . . ?
C37 C32 N4 C22 76.3(13) . . . . ?
C33 C32 N4 C22 -104.9(12) . . . . ?
C37 C32 N4 C25 -89.6(11) . . . . ?
C33 C32 N4 C25 89.2(11) . . . . ?
C26 C25 N4 C22 -57.9(13) . . . . ?
C30 C25 N4 C22 127.4(11) . . . . ?
C26 C25 N4 C32 108.2(11) . . . . ?
C30 C25 N4 C32 -66.5(12) . . . . ?
C10 C9 O1 C12 2(2) . . . . ?
C8 C9 O1 C12 -177.7(15) . . . . ?
C15 C16 O2 C19A 165(3) . . . . ?
C17 C16 O2 C19A -11(3) . . . . ?
C15 C16 O2 C19B -34(3) . . . . ?
C17 C16 O2 C19B 150(3) . . . . ?
C29 C28 O3 C31 -174.4(9) . . . . ?
C27 C28 O3 C31 6.1(14) . . . . ?
C36 C35 O4 C38A -166.5(16) . . . . ?
C34 C35 O4 C38A 13(2) . . . . ?
C36 C35 O4 C38B 9(2) . . . . ?
C34 C35 O4 C38B -170.9(17) . . . . ?
